data_7720464
loop_
_publ_author_name
'Bennour, Ines'
'Monnot, Victor'
'Schollhammer, Philippe'
'Chatelain, Lucile'

_publ_section_title
;
 Design of boron-decorated bimetallic iron complexes related to the active
 site of [FeFe]-hydrogenases and reactivity with hydride donors.
;
_journal_issue 4
_journal_name_full 'Dalton transactions (Cambridge, England : 2003)'
_journal_page_first 1915
_journal_page_last 1922
_journal_paper_doi 10.1039/d5dt02885j
_journal_volume 55
_journal_year 2026
_chemical_formula_moiety 'C16 H15 Fe2 O5 P S2'
_chemical_formula_sum 'C16 H15 Fe2 O5 P S2'
_chemical_formula_weight 494.07
_space_group_crystal_system monoclinic
_space_group_IT_number 14
_space_group_name_Hall '-P 2ybc'
_space_group_name_H-M_alt 'P 1 21/c 1'
_atom_sites_solution_hydrogens geom
_atom_sites_solution_primary dual
_audit_creation_date 2022-03-09
_audit_creation_method
;
Olex2 1.2
(compiled 2018.05.29 svn.r3508 for OlexSys, GUI svn.r5506)
;
_audit_update_record
;
2025-05-16 deposited with the CCDC.	2025-12-17 downloaded from the CCDC.
;
_cell_angle_alpha 90
_cell_angle_beta 101.887(3)
_cell_angle_gamma 90
_cell_formula_units_Z 4
_cell_length_a 9.5053(3)
_cell_length_b 9.6893(3)
_cell_length_c 21.8776(7)
_cell_measurement_reflns_used 6646
_cell_measurement_temperature 170
_cell_measurement_theta_max 28.7010
_cell_measurement_theta_min 2.3130
_cell_volume 1971.71(11)
_computing_cell_refinement 'CrysAlisPro 1.171.39.46 (Rigaku OD, 2018)'
_computing_data_collection 'CrysAlisPro 1.171.39.46 (Rigaku OD, 2018)'
_computing_data_reduction 'CrysAlisPro 1.171.39.46 (Rigaku OD, 2018)'
_computing_molecular_graphics 'Olex2 (Dolomanov et al., 2009)'
_computing_publication_material 'Olex2 (Dolomanov et al., 2009)'
_computing_structure_refinement 'ShelXL (Sheldrick, 2015)'
_computing_structure_solution 'ShelXT (Sheldrick, 2015)'
_diffrn_ambient_temperature 170
_diffrn_detector 'CCD plate'
_diffrn_detector_area_resol_mean 8.3622
_diffrn_detector_type 'Sapphire2, large Be window'
_diffrn_measured_fraction_theta_full 1.000
_diffrn_measured_fraction_theta_max 0.864
_diffrn_measurement_details
;
List of Runs (angles in degrees, time in seconds):

  # Type    Start    End  Width  t~exp~   \w     \q     \k     \f   Frames
#--------------------------------------------------------------------------
  1  \w    -49.00  49.25   0.75   40.00    --  -17.01  77.00 150.00  131
  2  \w    -45.00 -15.75   0.75   40.00    --  -17.01  77.00 120.00   39
  3  \w     -9.00  96.00   0.75   40.00    --   17.79  77.00 -90.00  140
  4  \w     -7.00 101.00   0.75   40.00    --   17.79  77.00  30.00  144
;
_diffrn_measurement_device 'four-circle diffractometer'
_diffrn_measurement_device_type 'Xcalibur, Sapphire2, large Be window'
_diffrn_measurement_method '\w scans'
_diffrn_orient_matrix_type 'CrysAlisPro convention (1999,Acta A55,543-557)'
_diffrn_orient_matrix_UB_11 0.0062246000
_diffrn_orient_matrix_UB_12 -0.0683068000
_diffrn_orient_matrix_UB_13 0.0119426000
_diffrn_orient_matrix_UB_21 0.0069752000
_diffrn_orient_matrix_UB_22 0.0262000000
_diffrn_orient_matrix_UB_23 0.0307429000
_diffrn_orient_matrix_UB_31 -0.0756736000
_diffrn_orient_matrix_UB_32 -0.0031988000
_diffrn_orient_matrix_UB_33 -0.0030486000
_diffrn_radiation_monochromator graphite
_diffrn_radiation_probe x-ray
_diffrn_radiation_type MoK\a
_diffrn_radiation_wavelength 0.71073
_diffrn_reflns_av_R_equivalents 0.0351
_diffrn_reflns_av_unetI/netI 0.0322
_diffrn_reflns_Laue_measured_fraction_full 1.000
_diffrn_reflns_Laue_measured_fraction_max 0.864
_diffrn_reflns_limit_h_max 12
_diffrn_reflns_limit_h_min -12
_diffrn_reflns_limit_k_max 12
_diffrn_reflns_limit_k_min -9
_diffrn_reflns_limit_l_max 28
_diffrn_reflns_limit_l_min -28
_diffrn_reflns_number 13634
_diffrn_reflns_point_group_measured_fraction_full 1.000
_diffrn_reflns_point_group_measured_fraction_max 0.864
_diffrn_reflns_theta_full 25.242
_diffrn_reflns_theta_max 29.163
_diffrn_reflns_theta_min 1.902
_diffrn_source 'fine-focus sealed X-ray tube'
_diffrn_source_type 'Enhance (Mo) X-ray Source'
_exptl_absorpt_coefficient_mu 1.787
_exptl_absorpt_correction_T_max 0.956
_exptl_absorpt_correction_T_min 0.789
_exptl_absorpt_correction_type gaussian
_exptl_absorpt_process_details
;
CrysAlisPro 1.171.39.46 (Rigaku Oxford Diffraction, 2018)
Numerical absorption correction based on gaussian integration over
			a multifaceted crystal model
Empirical absorption correction using spherical harmonics,
 implemented in SCALE3 ABSPACK scaling algorithm.
;
_exptl_crystal_colour 'dark red'
_exptl_crystal_colour_modifier dark
_exptl_crystal_colour_primary red
_exptl_crystal_density_diffrn 1.664
_exptl_crystal_description block
_exptl_crystal_F_000 1000
_exptl_crystal_size_max 0.649
_exptl_crystal_size_mid 0.153
_exptl_crystal_size_min 0.091
_refine_diff_density_max 0.542
_refine_diff_density_min -0.368
_refine_diff_density_rms 0.080
_refine_ls_extinction_method none
_refine_ls_goodness_of_fit_ref 1.125
_refine_ls_hydrogen_treatment constr
_refine_ls_matrix_type full
_refine_ls_number_parameters 238
_refine_ls_number_reflns 4597
_refine_ls_number_restraints 0
_refine_ls_restrained_S_all 1.125
_refine_ls_R_factor_all 0.0408
_refine_ls_R_factor_gt 0.0344
_refine_ls_shift/su_max 0.001
_refine_ls_shift/su_mean 0.000
_refine_ls_structure_factor_coef Fsqd
_refine_ls_weighting_details 'w=1/[\s^2^(Fo^2^)+(0.0410P)^2^+0.7360P] where P=(Fo^2^+2Fc^2^)/3'
_refine_ls_weighting_scheme calc
_refine_ls_wR_factor_gt 0.0871
_refine_ls_wR_factor_ref 0.0913
_reflns_Friedel_coverage 0.000
_reflns_number_gt 4009
_reflns_number_total 4597
_reflns_threshold_expression 'I > 2\s(I)'
_cod_data_source_file d5dt02885j2.cif
_cod_data_source_block ib71bis
_cod_database_code 7720464
_shelx_shelxl_version_number 2018/1
_chemical_oxdiff_formula 'C16 H15 Fe2 S2 P1 O5'
_shelx_space_group_comment
;
The symmetry employed for this shelxl refinement is uniquely defined
by the following loop, which should always be used as a source of
symmetry information in preference to the above space-group names.
They are only intended as comments.
;
_reflns_odcompleteness_completeness 99.93
_reflns_odcompleteness_iscentric 1
_reflns_odcompleteness_theta 26.32
_olex2_refinement_description
;
1. Fixed Uiso
 At 1.2 times of:
  All C(H) groups
 At 1.5 times of:
  All C(H,H,H) groups
2.a Aromatic/amide H refined with riding coordinates:
 C6(H6), C9(H9), C10(H10), C11(H11), C12(H12), C13(H13)
2.b Idealised Me refined as rotating group:
 C14(H14A,H14B,H14C), C15(H15A,H15B,H15C), C16(H16A,H16B,H16C)
;
_olex2_date_sample_data_collection 2022-03-08
_olex2_submission_special_instructions 'No special instructions were received'
_oxdiff_exptl_absorpt_empirical_details
;
Empirical correction (ABSPACK) includes:
- Absorption correction using spherical harmonics
- Frame scaling
- Detector area scaling
;
_oxdiff_exptl_absorpt_empirical_full_max 2.015
_oxdiff_exptl_absorpt_empirical_full_min 0.751

loop_
_space_group_symop_operation_xyz
'x, y, z'
'-x, y+1/2, -z+1/2'
'-x, -y, -z'
'x, -y-1/2, z-1/2'

loop_
_atom_site_label
_atom_site_type_symbol
_atom_site_fract_x
_atom_site_fract_y
_atom_site_fract_z
_atom_site_U_iso_or_equiv
_atom_site_adp_type
_atom_site_occupancy
_atom_site_site_symmetry_order
_atom_site_calc_flag
_atom_site_refinement_flags_posn
_atom_site_refinement_flags_adp
_atom_site_refinement_flags_occupancy
_atom_site_disorder_assembly
_atom_site_disorder_group
Fe1 Fe 0.51057(3) 0.80167(3) 0.39418(2) 0.02521(10) Uani 1 1 d . . . . .
Fe2 Fe 0.73464(4) 0.91957(4) 0.38346(2) 0.02724(10) Uani 1 1 d . . . . .
S1 S 0.58252(6) 0.81430(6) 0.30153(3) 0.02867(14) Uani 1 1 d . . . . .
S2 S 0.72934(6) 0.70048(6) 0.42121(3) 0.02778(14) Uani 1 1 d . . . . .
P1 P 0.35963(7) 0.62510(7) 0.37744(3) 0.02983(15) Uani 1 1 d . . . . .
O1 O 0.4987(2) 0.8389(2) 0.52507(8) 0.0456(5) Uani 1 1 d . . . . .
O2 O 0.3017(2) 1.0205(2) 0.35367(9) 0.0427(5) Uani 1 1 d . . . . .
O3 O 0.6139(2) 1.1903(2) 0.34253(10) 0.0462(5) Uani 1 1 d . . . . .
O4 O 0.8337(2) 1.0247(2) 0.51037(9) 0.0463(5) Uani 1 1 d . . . . .
O5 O 0.9960(2) 0.9134(2) 0.33135(11) 0.0529(6) Uani 1 1 d . . . . .
C1 C 0.5029(3) 0.8242(3) 0.47338(12) 0.0311(5) Uani 1 1 d . . . . .
C2 C 0.3811(3) 0.9330(3) 0.37007(11) 0.0303(5) Uani 1 1 d . . . . .
C3 C 0.6622(3) 1.0854(3) 0.35845(12) 0.0339(5) Uani 1 1 d . . . . .
C4 C 0.7965(3) 0.9844(3) 0.46077(12) 0.0338(5) Uani 1 1 d . . . . .
C5 C 0.8962(3) 0.9174(3) 0.35263(12) 0.0360(6) Uani 1 1 d . . . . .
C6 C 0.6765(3) 0.6558(3) 0.29900(11) 0.0309(5) Uani 1 1 d . . . . .
H6 H 0.676118 0.611562 0.261251 0.037 Uiso 1 1 calc R . . . .
C7 C 0.7474(3) 0.6027(3) 0.35272(11) 0.0292(5) Uani 1 1 d . . . . .
C8 C 0.8417(2) 0.4814(3) 0.36200(11) 0.0298(5) Uani 1 1 d . . . . .
C9 C 0.8836(3) 0.4192(3) 0.42059(13) 0.0356(6) Uani 1 1 d . . . . .
H9 H 0.848688 0.454728 0.454062 0.043 Uiso 1 1 calc R . . . .
C10 C 0.9746(3) 0.3074(3) 0.43049(14) 0.0388(6) Uani 1 1 d . . . . .
H10 H 0.999687 0.267746 0.469950 0.047 Uiso 1 1 calc R . . . .
C11 C 1.0289(3) 0.2540(3) 0.38078(15) 0.0433(7) Uani 1 1 d . . . . .
H11 H 1.091360 0.179091 0.387031 0.052 Uiso 1 1 calc R . . . .
C12 C 0.9897(3) 0.3126(3) 0.32263(14) 0.0426(7) Uani 1 1 d . . . . .
H12 H 1.025936 0.276825 0.289556 0.051 Uiso 1 1 calc R . . . .
C13 C 0.8964(3) 0.4250(3) 0.31252(13) 0.0382(6) Uani 1 1 d . . . . .
H13 H 0.870195 0.462998 0.272754 0.046 Uiso 1 1 calc R . . . .
C14 C 0.4341(4) 0.4550(3) 0.3951(3) 0.0877(15) Uani 1 1 d . . . . .
H14A H 0.481496 0.450739 0.438262 0.132 Uiso 1 1 calc GR . . . .
H14B H 0.502266 0.435853 0.369317 0.132 Uiso 1 1 calc GR . . . .
H14C H 0.358328 0.387809 0.387044 0.132 Uiso 1 1 calc GR . . . .
C15 C 0.2614(4) 0.6051(4) 0.29847(15) 0.0685(11) Uani 1 1 d . . . . .
H15A H 0.190727 0.533678 0.296896 0.103 Uiso 1 1 calc GR . . . .
H15B H 0.326579 0.580522 0.272065 0.103 Uiso 1 1 calc GR . . . .
H15C H 0.214419 0.690362 0.284258 0.103 Uiso 1 1 calc GR . . . .
C16 C 0.2188(4) 0.6322(4) 0.42136(16) 0.0587(9) Uani 1 1 d . . . . .
H16A H 0.157624 0.553032 0.411593 0.088 Uiso 1 1 calc GR . . . .
H16B H 0.163294 0.714702 0.410666 0.088 Uiso 1 1 calc GR . . . .
H16C H 0.260632 0.632670 0.465226 0.088 Uiso 1 1 calc GR . . . .

loop_
_atom_site_aniso_label
_atom_site_aniso_U_11
_atom_site_aniso_U_22
_atom_site_aniso_U_33
_atom_site_aniso_U_23
_atom_site_aniso_U_13
_atom_site_aniso_U_12
Fe1 0.02551(18) 0.02600(18) 0.02507(18) -0.00021(13) 0.00743(14) 0.00080(13)
Fe2 0.02696(18) 0.02762(19) 0.02790(18) -0.00153(14) 0.00741(14) -0.00152(14)
S1 0.0307(3) 0.0311(3) 0.0245(3) 0.0004(2) 0.0062(2) 0.0012(2)
S2 0.0289(3) 0.0293(3) 0.0249(3) -0.0018(2) 0.0051(2) 0.0026(2)
P1 0.0300(3) 0.0278(3) 0.0327(3) 0.0004(3) 0.0089(3) -0.0021(3)
O1 0.0673(14) 0.0425(11) 0.0308(10) -0.0004(8) 0.0190(9) 0.0084(10)
O2 0.0385(10) 0.0420(11) 0.0481(11) 0.0075(9) 0.0101(9) 0.0105(9)
O3 0.0558(13) 0.0356(11) 0.0467(11) 0.0048(9) 0.0093(10) 0.0079(10)
O4 0.0533(12) 0.0480(12) 0.0353(10) -0.0107(9) 0.0038(9) -0.0027(10)
O5 0.0403(11) 0.0635(14) 0.0610(13) -0.0087(11) 0.0242(10) -0.0063(10)
C1 0.0327(12) 0.0262(12) 0.0348(13) 0.0001(10) 0.0076(10) 0.0013(10)
C2 0.0292(12) 0.0323(13) 0.0311(12) -0.0003(10) 0.0100(10) -0.0020(11)
C3 0.0337(13) 0.0377(14) 0.0310(12) -0.0023(11) 0.0085(11) -0.0036(11)
C4 0.0333(13) 0.0294(13) 0.0398(14) 0.0005(11) 0.0100(11) -0.0004(11)
C5 0.0339(13) 0.0388(14) 0.0356(13) -0.0035(11) 0.0081(11) -0.0039(11)
C6 0.0319(12) 0.0321(12) 0.0293(12) -0.0059(10) 0.0079(10) 0.0017(10)
C7 0.0271(11) 0.0315(12) 0.0300(12) -0.0039(10) 0.0081(10) -0.0021(10)
C8 0.0264(11) 0.0271(12) 0.0365(13) -0.0047(10) 0.0075(10) -0.0025(10)
C9 0.0326(13) 0.0346(13) 0.0410(14) -0.0017(11) 0.0108(11) 0.0001(11)
C10 0.0356(14) 0.0307(14) 0.0481(16) 0.0056(12) 0.0039(12) -0.0007(11)
C11 0.0356(14) 0.0300(14) 0.0642(19) -0.0035(13) 0.0101(14) 0.0025(11)
C12 0.0396(15) 0.0399(15) 0.0504(17) -0.0121(13) 0.0142(13) 0.0029(12)
C13 0.0388(14) 0.0392(14) 0.0380(14) -0.0063(12) 0.0110(12) 0.0014(12)
C14 0.051(2) 0.0308(17) 0.174(5) 0.018(2) 0.008(3) -0.0034(15)
C15 0.081(3) 0.084(3) 0.0381(16) -0.0073(17) 0.0064(17) -0.050(2)
C16 0.0542(19) 0.066(2) 0.065(2) -0.0180(17) 0.0333(17) -0.0274(17)

loop_
_atom_type_symbol
_atom_type_description
_atom_type_scat_dispersion_real
_atom_type_scat_dispersion_imag
_atom_type_scat_source
C C 0.0033 0.0016 'International Tables Vol C Tables 4.2.6.8 and 6.1.1.4'
H H 0.0000 0.0000 'International Tables Vol C Tables 4.2.6.8 and 6.1.1.4'
O O 0.0106 0.0060 'International Tables Vol C Tables 4.2.6.8 and 6.1.1.4'
P P 0.1023 0.0942 'International Tables Vol C Tables 4.2.6.8 and 6.1.1.4'
S S 0.1246 0.1234 'International Tables Vol C Tables 4.2.6.8 and 6.1.1.4'
Fe Fe 0.3463 0.8444 'International Tables Vol C Tables 4.2.6.8 and 6.1.1.4'

loop_
_exptl_crystal_face_index_h
_exptl_crystal_face_index_k
_exptl_crystal_face_index_l
_exptl_crystal_face_perp_dist
0 1 1 0.0263
0 -3 -1 0.0589
-4 -1 1 0.2036
0 -1 2 0.0590
0 -1 -3 0.0735
0 -1 1 0.0606
0 1 -1 0.0315
1 0 0 0.4297
1 -1 0 0.3264
-1 2 3 0.0461
1 -2 -3 0.2025

loop_
_geom_angle_atom_site_label_1
_geom_angle_atom_site_label_2
_geom_angle_atom_site_label_3
_geom_angle
_geom_angle_site_symmetry_1
_geom_angle_site_symmetry_3
_geom_angle_publ_flag
S1 Fe1 Fe2 57.760(19) . . ?
S2 Fe1 Fe2 57.434(19) . . ?
S2 Fe1 S1 80.06(2) . . ?
P1 Fe1 Fe2 152.08(2) . . ?
P1 Fe1 S1 101.42(3) . . ?
P1 Fe1 S2 103.74(3) . . ?
C1 Fe1 Fe2 104.30(8) . . ?
C1 Fe1 S1 162.03(9) . . ?
C1 Fe1 S2 91.06(8) . . ?
C1 Fe1 P1 95.84(8) . . ?
C1 Fe1 C2 92.11(11) . . ?
C2 Fe1 Fe2 101.47(8) . . ?
C2 Fe1 S1 90.79(8) . . ?
C2 Fe1 S2 158.74(8) . . ?
C2 Fe1 P1 96.84(8) . . ?
S1 Fe2 Fe1 56.787(18) . . ?
S2 Fe2 Fe1 56.749(18) . . ?
S2 Fe2 S1 79.17(2) . . ?
C3 Fe2 Fe1 99.18(8) . . ?
C3 Fe2 S1 91.11(8) . . ?
C3 Fe2 S2 155.57(9) . . ?
C3 Fe2 C5 101.55(12) . . ?
C4 Fe2 Fe1 101.23(8) . . ?
C4 Fe2 S1 157.89(8) . . ?
C4 Fe2 S2 90.67(9) . . ?
C4 Fe2 C3 90.28(12) . . ?
C4 Fe2 C5 102.65(12) . . ?
C5 Fe2 Fe1 148.09(9) . . ?
C5 Fe2 S1 98.68(9) . . ?
C5 Fe2 S2 102.05(9) . . ?
Fe1 S1 Fe2 65.454(19) . . ?
C6 S1 Fe1 103.07(8) . . ?
C6 S1 Fe2 99.65(8) . . ?
Fe1 S2 Fe2 65.82(2) . . ?
C7 S2 Fe1 104.41(8) . . ?
C7 S2 Fe2 100.04(8) . . ?
C14 P1 Fe1 117.26(12) . . ?
C15 P1 Fe1 115.66(11) . . ?
C15 P1 C14 102.1(2) . . ?
C15 P1 C16 102.76(18) . . ?
C16 P1 Fe1 114.16(11) . . ?
C16 P1 C14 102.9(2) . . ?
O1 C1 Fe1 179.6(2) . . ?
O2 C2 Fe1 177.3(2) . . ?
O3 C3 Fe2 178.9(2) . . ?
O4 C4 Fe2 178.7(2) . . ?
O5 C5 Fe2 177.6(3) . . ?
S1 C6 H6 120.9 . . ?
C7 C6 S1 118.10(19) . . ?
C7 C6 H6 120.9 . . ?
C6 C7 S2 114.28(19) . . ?
C6 C7 C8 128.0(2) . . ?
C8 C7 S2 117.66(18) . . ?
C9 C8 C7 121.5(2) . . ?
C9 C8 C13 117.3(2) . . ?
C13 C8 C7 121.2(2) . . ?
C8 C9 H9 118.8 . . ?
C10 C9 C8 122.3(2) . . ?
C10 C9 H9 118.8 . . ?
C9 C10 H10 120.3 . . ?
C9 C10 C11 119.4(3) . . ?
C11 C10 H10 120.3 . . ?
C10 C11 H11 120.1 . . ?
C12 C11 C10 119.7(3) . . ?
C12 C11 H11 120.1 . . ?
C11 C12 H12 119.6 . . ?
C11 C12 C13 120.8(3) . . ?
C13 C12 H12 119.6 . . ?
C8 C13 H13 119.8 . . ?
C12 C13 C8 120.4(3) . . ?
C12 C13 H13 119.8 . . ?
P1 C14 H14A 109.5 . . ?
P1 C14 H14B 109.5 . . ?
P1 C14 H14C 109.5 . . ?
H14A C14 H14B 109.5 . . ?
H14A C14 H14C 109.5 . . ?
H14B C14 H14C 109.5 . . ?
P1 C15 H15A 109.5 . . ?
P1 C15 H15B 109.5 . . ?
P1 C15 H15C 109.5 . . ?
H15A C15 H15B 109.5 . . ?
H15A C15 H15C 109.5 . . ?
H15B C15 H15C 109.5 . . ?
P1 C16 H16A 109.5 . . ?
P1 C16 H16B 109.5 . . ?
P1 C16 H16C 109.5 . . ?
H16A C16 H16B 109.5 . . ?
H16A C16 H16C 109.5 . . ?
H16B C16 H16C 109.5 . . ?

loop_
_geom_bond_atom_site_label_1
_geom_bond_atom_site_label_2
_geom_bond_distance
_geom_bond_site_symmetry_2
_geom_bond_publ_flag
Fe1 Fe2 2.4702(5) . ?
Fe1 S1 2.2720(6) . ?
Fe1 S2 2.2645(7) . ?
Fe1 P1 2.2143(7) . ?
Fe1 C1 1.763(3) . ?
Fe1 C2 1.773(3) . ?
Fe2 S1 2.2969(7) . ?
Fe2 S2 2.2821(7) . ?
Fe2 C3 1.788(3) . ?
Fe2 C4 1.786(3) . ?
Fe2 C5 1.800(3) . ?
S1 C6 1.783(3) . ?
S2 C7 1.810(2) . ?
P1 C14 1.804(3) . ?
P1 C15 1.797(3) . ?
P1 C16 1.802(3) . ?
O1 C1 1.148(3) . ?
O2 C2 1.143(3) . ?
O3 C3 1.141(3) . ?
O4 C4 1.139(3) . ?
O5 C5 1.140(3) . ?
C6 H6 0.9300 . ?
C6 C7 1.332(3) . ?
C7 C8 1.467(3) . ?
C8 C9 1.398(4) . ?
C8 C13 1.404(4) . ?
C9 H9 0.9300 . ?
C9 C10 1.375(4) . ?
C10 H10 0.9300 . ?
C10 C11 1.396(4) . ?
C11 H11 0.9300 . ?
C11 C12 1.373(4) . ?
C12 H12 0.9300 . ?
C12 C13 1.393(4) . ?
C13 H13 0.9300 . ?
C14 H14A 0.9600 . ?
C14 H14B 0.9600 . ?
C14 H14C 0.9600 . ?
C15 H15A 0.9600 . ?
C15 H15B 0.9600 . ?
C15 H15C 0.9600 . ?
C16 H16A 0.9600 . ?
C16 H16B 0.9600 . ?
C16 H16C 0.9600 . ?

loop_
_exptl_oxdiff_crystal_face_indexfrac_h
_exptl_oxdiff_crystal_face_indexfrac_k
_exptl_oxdiff_crystal_face_indexfrac_l
_exptl_oxdiff_crystal_face_x
_exptl_oxdiff_crystal_face_y
_exptl_oxdiff_crystal_face_z
-0.0009 1.0071 1.0032 -0.0568 0.0572 -0.0062
0.0013 -3.0192 -0.5102 0.2001 -0.0948 0.0111
-4.0203 -0.9855 0.9942 0.0542 -0.0233 0.3043
-0.0011 -1.0042 2.4960 0.0984 0.0504 -0.0043
0.0021 -1.0087 -3.0028 0.0331 -0.1187 0.0122
-0.0005 -1.0050 1.4962 0.0865 0.0197 -0.0013
0.0005 1.0050 -1.4962 -0.0865 -0.0197 0.0013
1.0050 -0.0050 0.0005 0.0066 0.0069 -0.0760
1.0050 -1.0108 0.4970 0.0812 -0.0042 -0.0743
-1.0071 2.0195 2.5058 -0.1143 0.1229 0.0621
1.0071 -2.0195 -2.5058 0.1143 -0.1229 -0.0621
